data_2007489
loop_
_publ_author_name
'Garcia, J. Gabriel'
'Haas, Julia'
'Rodriguez, Augusto'
'Fronczek, Frank R.'

_publ_section_title
;
 9-Hydroxy-9-(3-methylbut-3-en-1-ynyl)-9<i>H</i>-fluorene-1-carbonitrile
;
_journal_issue 7
_journal_name_full 'Acta Crystallographica Section C'
_journal_page_first 952
_journal_page_last 954
_journal_paper_doi 10.1107/S010827019701771X
_journal_volume 54
_journal_year 1998
_chemical_formula_sum 'C19 H13 N O'
_chemical_formula_weight 271.32
_chemical_name_systematic ' ?'
_symmetry_cell_setting monoclinic
_symmetry_space_group_name_Hall '-P 2ybc'
_symmetry_space_group_name_H-M 'P 1 21/c 1'
_atom_type_scat_source International_Tables_for_Xray_Crystallography
_cell_angle_alpha 90
_cell_angle_beta 98.760(10)
_cell_angle_gamma 90
_cell_formula_units_Z 4
_cell_length_a 8.5961(3)
_cell_length_b 10.3670(6)
_cell_length_c 16.5060(10)
_cell_measurement_reflns_used 25
_cell_measurement_temperature 296
_cell_measurement_theta_max 42
_cell_measurement_theta_min 19
_cell_volume 1453.79(14)
_computing_cell_refinement 'CAD4 software'
_computing_data_collection 'CAD-4 software (Enraf-Nonius, 1977)'
_computing_data_reduction 'PROCESS (MolEN; Fair, 1990)'
_computing_molecular_graphics 'ORTEP (Johnson, 1976)'
_computing_publication_material 'CIF\_IN (MolEN)'
_computing_structure_refinement 'LSFM (MolEN)'
_computing_structure_solution 'Direct methods (MULTAN; Main et al., 1980)'
_diffrn_measurement_device Enraf_Nonius_CAD4
_diffrn_measurement_method \q/2\q
_diffrn_radiation_type CuK\a
_diffrn_radiation_wavelength 1.54184
_diffrn_reflns_av_R_equivalents 0.012
_diffrn_reflns_limit_h_max 10
_diffrn_reflns_limit_h_min 0
_diffrn_reflns_limit_k_max 0
_diffrn_reflns_limit_k_min -12
_diffrn_reflns_limit_l_max 20
_diffrn_reflns_limit_l_min -20
_diffrn_reflns_number 3377
_diffrn_reflns_theta_max 75
_diffrn_standards_decay_% 0.15
_diffrn_standards_interval_time 120
_diffrn_standards_number 3
_exptl_absorpt_coefficient_mu 0.569
_exptl_absorpt_correction_T_max 0.892
_exptl_absorpt_correction_T_min 0.849
_exptl_absorpt_correction_type '\y scans (North et al., 1968)'
_exptl_crystal_colour yellow
_exptl_crystal_density_diffrn 1.240
_exptl_crystal_density_method not_measured
_exptl_crystal_description fragment
_exptl_crystal_F_000 568
_exptl_crystal_size_max 0.42
_exptl_crystal_size_mid 0.30
_exptl_crystal_size_min 0.20
_refine_diff_density_max 0.17
_refine_diff_density_min -0.15
_refine_ls_extinction_coef 6.60E-6(12)
_refine_ls_extinction_method isotropic_(Zachariasen,_1963)
_refine_ls_goodness_of_fit_obs 2.580
_refine_ls_hydrogen_treatment 'H atoms: mixed'
_refine_ls_number_parameters 223
_refine_ls_number_reflns 2618
_refine_ls_R_factor_obs .038
_refine_ls_shift/esd_max 0.026
_refine_ls_structure_factor_coef F
_refine_ls_weighting_details 'w = 4Fo^2^/ (\s^2^(Fo^2^) + 0.0004 Fo^4^)'
_refine_ls_weighting_scheme calc
_refine_ls_wR_factor_obs .051
_reflns_number_observed 2618
_reflns_number_total 2989
_reflns_observed_criterion >1.0\s(I)
_cod_data_source_file sx1044.cif
_cod_data_source_block sx1044
_cod_depositor_comments
;
 Changing the _atom_site_occupancy data item value from '?' to '1'
 for atom 'H19a' which was previously erroneously not processed.

 Antanas Vaitkus,
 2017-02-13

 Marking atoms 'H18c', 'H18d', 'H19d' and 'H18b', 'H19b', 'H19C' as
 belonging to disorder sites '1' and '2' respectively.

 Antanas Vaitkus,
 2017-02-13

 Changing the _atom_site_occupancy data item value from '?' to '1'
 for all fully occupied atom sites.

 Antanas Vaitkus,
 2017-01-27

The following automatic conversions were performed:

'_refine_ls_weighting_scheme' value '4Fo^2^/ (\s^2^(Fo^2^) + 0.0004
Fo^4^)' was changed to 'calc'. New tag '_refine_ls_weighting_details'
was created. The value of the new tag was set to 'w = 4Fo^2^/
(\s^2^(Fo^2^) + 0.0004 Fo^4^)'.

Automatic conversion script
Id: cif_fix_values 3143 2015-03-26 13:38:13Z robertas 
;
_cod_original_cell_volume 1453.8(3)
_cod_original_sg_symbol_H-M 'P 21/c'
_cod_original_formula_sum 'C19 H13 N1 O1'
_cod_database_code 2007489
_cod_database_fobs_code 2007489

loop_
_atom_site_aniso_label
_atom_site_aniso_U_11
_atom_site_aniso_U_22
_atom_site_aniso_U_33
_atom_site_aniso_U_12
_atom_site_aniso_U_13
_atom_site_aniso_U_23
O1 .0445(4) .0517(5) .0592(4) -.0026(4) .0138(3) -.0106(4)
N1 .0611(6) .0512(6) .1047(9) .0044(5) .0097(6) .0045(7)
C1 .0417(5) .0428(6) .0448(5) -.0004(5) .0073(4) -.0038(5)
C2 .0422(5) .0473(6) .0438(5) -.0036(5) .0087(4) -.0039(5)
C3 .0468(5) .0476(6) .0535(6) -.0042(5) .0129(5) -.0031(5)
C4 .0545(6) .0555(7) .0702(7) -.0124(6) .0141(6) -.0061(6)
C5 .0505(7) .0767(9) .0750(8) -.0168(7) .0006(6) -.0063(8)
C6 .0503(7) .0746(9) .0629(7) -.0051(7) -.0039(6) .0013(7)
C7 .0465(6) .0561(7) .0467(6) -.0026(5) .0048(5) .0003(5)
C8 .0514(6) .0527(7) .0470(6) .0018(5) .0066(5) .0019(5)
C9 .0628(8) .0638(8) .0634(7) .0097(7) .0023(6) .0102(7)
C10 .0805(9) .0536(8) .0804(9) .0140(7) .0124(7) .0125(7)
C11 .0767(9) .0448(7) .0870(9) .0013(7) .0152(8) .0007(7)
C12 .0579(7) .0468(7) .0671(7) -.0014(6) .0102(6) -.0045(6)
C13 .0481(5) .0445(6) .0464(5) .0023(5) .0084(4) -.0013(5)
C14 .0514(6) .0431(6) .0726(7) -.0044(5) .0152(5) -.0036(6)
C15 .0446(5) .0472(6) .0491(6) .0014(5) .0044(5) -.0038(5)
C16 .0510(6) .0617(8) .0506(6) -.0035(6) .0052(5) -.0034(6)
C17 .0591(7) .0830(9) .0471(6) -.0095(7) .0039(5) .0044(7)
C18 .1360(10) .1170(10) .0535(7) -.0110(10) .0257(9) -.0020(10)
C19 .0970(10) .1300(10) .0656(9) .0190(10) .0047(9) .0300(10)

loop_
_atom_site_label
_atom_site_fract_x
_atom_site_fract_y
_atom_site_fract_z
_atom_site_U_iso_or_equiv
_atom_site_thermal_displace_type
_atom_site_calc_flag
_atom_site_occupancy
_atom_site_disorder_group
O1 .08780(9) .64835(8) .31882(5) .0512(2) Uani ? 1 .
N1 .17530(10) .96600(10) .22329(9) .0726(4) Uani ? 1 .
C1 .21920(10) .60400(10) .28275(7) .0430(3) Uani ? 1 .
C2 .36140(10) .68760(10) .31622(7) .0442(3) Uani ? 1 .
C3 .38380(10) .81910(10) .30540(7) .0487(3) Uani ? 1 .
C4 .5254(2) .87510(10) .34194(9) .0596(4) Uani ? 1 .
C5 .6400(2) .8012(2) .38650(10) .0683(4) Uani ? 1 .
C6 .6187(2) .6710(2) .39754(9) .0639(4) Uani ? 1 .
C7 .47810(10) .61400(10) .36200(7) .0500(3) Uani ? 1 .
C8 .42430(10) .47950(10) .36217(7) .0504(3) Uani ? 1 .
C9 .4965(2) .37110(10) .39951(9) .0641(4) Uani ? 1 .
C10 .4186(2) .25460(10) .38810(10) .0715(4) Uani ? 1 .
C11 .2731(2) .24560(10) .34010(10) .0692(4) Uani ? 1 .
C12 .1996(2) .35390(10) .30190(8) .0572(4) Uani ? 1 .
C13 .27640(10) .47090(10) .31408(7) .0462(3) Uani ? 1 .
C14 .26600(10) .89820(10) .25882(8) .0551(3) Uani ? 1 .
C15 .18450(10) .61480(10) .19274(7) .0473(3) Uani ? 1 .
C16 .15730(10) .63940(10) .12150(8) .0547(3) Uani ? 1 .
C17 .1232(2) .6783(2) .03682(8) .0635(4) Uani ? 1 .
C18 .1743(3) .6006(2) -.02390(10) .1009(7) Uani ? 1 .
C19 .0417(2) .7951(2) .01960(10) .0982(6) Uani ? 1 .
H1OH .004(2) .599(2) .3020(10) .107(6) Uiso ? 1 .
H4 .539(2) .9660(10) .3344(9) .076(4) Uiso ? 1 .
H5 .738(2) .8390(10) .4115(9) .087(5) Uiso ? 1 .
H6 .704(2) .6180(10) .4272(8) .080(5) Uiso ? 1 .
H9 .606(2) .3780(10) .4352(8) .078(5) Uiso ? 1 .
H10 .473(2) .1780(10) .4116(8) .086(5) Uiso ? 1 .
H11 .218(2) .166(2) .3319(9) .090(5) Uiso ? 1 .
H12 .092(2) .3490(10) .2660(8) .069(4) Uiso ? 1 .
H18a .1495 .6250 -.0798 .1306 Uiso calc 1 .
H18b .2329 .5242 -.0091 .1306 Uiso calc .50 2
H18c .1306 .5172 -.0191 .1306 Uiso calc .50 1
H18d .2857 .5957 -.0116 .1306 Uiso calc .50 1
H19a .0320 .8126 -.0375 .1278 Uiso calc 1 .
H19b .0980 .8628 .0495 .1278 Uiso calc .50 2
H19c -.0601 .7880 .0348 .1278 Uiso calc .50 2
H19d .0023 .8478 .0588 .1278 Uiso calc .50 1

loop_
_geom_angle_atom_site_label_1
_geom_angle_atom_site_label_2
_geom_angle_atom_site_label_3
_geom_angle
_geom_angle_publ_flag
C1 O1 H1OH 109.0(10) ?
O1 C1 C2 107.76(9) ?
O1 C1 C13 112.50(10) ?
O1 C1 C15 110.09(9) yes
C2 C1 C13 101.01(8) yes
C2 C1 C15 110.40(10) ?
C13 C1 C15 114.50(10) ?
C1 C2 C3 128.80(10) ?
C1 C2 C7 110.80(10) ?
C3 C2 C7 120.30(10) ?
C2 C3 C4 118.70(10) ?
C2 C3 C14 121.90(10) ?
C4 C3 C14 119.40(10) ?
C3 C4 C5 120.40(10) ?
C3 C4 H4 118.0(8) ?
C5 C4 H4 121.6(8) ?
C4 C5 C6 121.30(10) ?
C4 C5 H5 120.9(9) ?
C6 C5 H5 117.9(9) ?
C5 C6 C7 119.00(10) ?
C5 C6 H6 120.3(8) ?
C7 C6 H6 120.6(8) ?
C2 C7 C6 120.30(10) ?
C2 C7 C8 108.70(10) ?
C6 C7 C8 131.00(10) ?
C7 C8 C9 130.70(10) ?
C7 C8 C13 108.60(10) ?
C9 C8 C13 120.60(10) ?
C8 C9 C10 118.40(10) ?
C8 C9 H9 120.4(8) ?
C10 C9 H9 121.2(8) ?
C9 C10 C11 121.10(10) ?
C9 C10 H10 117.8(9) ?
C11 C10 H10 120.9(8) ?
C10 C11 C12 121.10(10) ?
C10 C11 H11 122.1(9) ?
C12 C11 H11 116.9(9) ?
C11 C12 C13 117.90(10) ?
C11 C12 H12 122.1(8) ?
C13 C12 H12 119.9(8) ?
C1 C13 C8 110.70(10) ?
C1 C13 C12 128.40(10) ?
C8 C13 C12 120.80(10) ?
N1 C14 C3 177.00(10) yes
C1 C15 C16 172.00(10) yes
C15 C16 C17 176.1(2) yes
C16 C17 C18 119.40(10) yes
C16 C17 C19 117.30(10) yes
C18 C17 C19 123.30(10) yes

loop_
_geom_bond_atom_site_label_1
_geom_bond_atom_site_label_2
_geom_bond_distance
_geom_bond_publ_flag
O1 C1 1.4300(10) yes
O1 H1OH .90(2) ?
N1 C14 1.143(2) yes
C1 C2 1.532(2) ?
C1 C13 1.528(2) ?
C1 C15 1.474(2) ?
C2 C3 1.392(2) ?
C2 C7 1.389(2) ?
C3 C4 1.399(2) ?
C3 C14 1.433(2) ?
C4 C5 1.370(2) ?
C4 H4 .960(10) ?
C5 C6 1.378(2) ?
C5 H5 .960(10) ?
C6 C7 1.393(2) ?
C6 H6 .980(10) ?
C7 C8 1.469(2) ?
C8 C9 1.383(2) ?
C8 C13 1.396(2) ?
C9 C10 1.380(2) ?
C9 H9 1.030(10) ?
C10 C11 1.378(2) ?
C10 H10 .970(10) ?
C11 C12 1.391(2) ?
C11 H11 .95(2) ?
C12 C13 1.381(2) ?
C12 H12 1.020(10) ?
C15 C16 1.191(2) yes
C16 C17 1.441(2) ?
C17 C18 1.408(3) yes
C17 C19 1.406(3) yes
